data_7130868
loop_
_publ_author_name
'Kepert, Cameron J.'
'Windsor, Hunter'
'Lewis, William'
'Neville, Suzanne M.'
'Duyker, Samuel'
'D'Alessandro, Deanna Michelle'

_publ_section_title
;
 Two-step spin crossover by guest-disorder induced local symmetry breaking
 within a 3D Hofmann-like framework
;
_journal_name_full 'Chemical Communications'
_journal_paper_doi 10.1039/D2CC03780G
_journal_year 2022
_chemical_formula_moiety '2(C20 H10 Au2 Fe N8 S), 2(C9 H6), 2(C2 H3 N), C2 H3 N'
_chemical_formula_sum 'C32 H20.5 Au2 Fe N9.5 S'
_chemical_formula_weight 1019.92
_chemical_melting_point ?
_chemical_name_common '[Fe(dpbtz)(Au(CN)2)2].MeCN.chrysene'
_space_group_crystal_system monoclinic
_space_group_IT_number 14
_space_group_name_Hall '-P 2ybc'
_space_group_name_H-M_alt 'P 1 21/c 1'
_atom_sites_solution_hydrogens geom
_audit_creation_method SHELXL-2018/3
_audit_update_record
;
2022-04-16 deposited with the CCDC.	2022-10-14 downloaded from the CCDC.
;
_cell_angle_alpha 90
_cell_angle_beta 96.89(3)
_cell_angle_gamma 90
_cell_formula_units_Z 4
_cell_length_a 15.619(3)
_cell_length_b 10.248(2)
_cell_length_c 20.432(4)
_cell_measurement_reflns_used 9700
_cell_measurement_temperature 185(2)
_cell_measurement_theta_max 30.15
_cell_measurement_theta_min 2.23
_cell_volume 3246.8(11)
_computing_cell_refinement 'Bruker SAINT'
_computing_data_collection 'Bruker APEX2'
_computing_data_reduction 'Bruker SAINT'
_computing_structure_refinement 'SHELXL-2018/3 (Sheldrick, 2018)'
_computing_structure_solution 'SHELXT 2018/2 (Sheldrick, 2018)'
_diffrn_ambient_temperature 185(2)
_diffrn_measured_fraction_theta_full 1.000
_diffrn_measured_fraction_theta_max 0.999
_diffrn_measurement_device_type 'Bruker APEX-II CCD'
_diffrn_measurement_method '\f and \w scans'
_diffrn_radiation_type MoK\a
_diffrn_radiation_wavelength 0.71073
_diffrn_reflns_av_R_equivalents 0.0575
_diffrn_reflns_av_unetI/netI 0.0233
_diffrn_reflns_Laue_measured_fraction_full 1.000
_diffrn_reflns_Laue_measured_fraction_max 0.999
_diffrn_reflns_limit_h_max 22
_diffrn_reflns_limit_h_min -21
_diffrn_reflns_limit_k_max 14
_diffrn_reflns_limit_k_min -14
_diffrn_reflns_limit_l_max 29
_diffrn_reflns_limit_l_min -29
_diffrn_reflns_number 173286
_diffrn_reflns_point_group_measured_fraction_full 1.000
_diffrn_reflns_point_group_measured_fraction_max 0.999
_diffrn_reflns_theta_full 25.242
_diffrn_reflns_theta_max 30.569
_diffrn_reflns_theta_min 1.313
_exptl_absorpt_coefficient_mu 9.559
_exptl_absorpt_correction_T_max 0.2796
_exptl_absorpt_correction_T_min 0.2058
_exptl_absorpt_correction_type multi-scan
_exptl_absorpt_process_details 'SADABS (Sheldrick, 1996)'
_exptl_crystal_colour orange
_exptl_crystal_density_diffrn 2.086
_exptl_crystal_description block
_exptl_crystal_F_000 1916
_exptl_crystal_size_max 0.150
_exptl_crystal_size_mid 0.120
_exptl_crystal_size_min 0.075
_refine_diff_density_max 3.002
_refine_diff_density_min -2.223
_refine_diff_density_rms 0.184
_refine_ls_extinction_method none
_refine_ls_goodness_of_fit_ref 1.233
_refine_ls_hydrogen_treatment constr
_refine_ls_matrix_type full
_refine_ls_number_parameters 458
_refine_ls_number_reflns 9971
_refine_ls_number_restraints 449
_refine_ls_restrained_S_all 1.225
_refine_ls_R_factor_all 0.0688
_refine_ls_R_factor_gt 0.0354
_refine_ls_shift/su_max 0.003
_refine_ls_shift/su_mean 0.000
_refine_ls_structure_factor_coef Fsqd
_refine_ls_weighting_details 'w=1/[\s^2^(Fo^2^)+(0.0211P)^2^+18.4762P] where P=(Fo^2^+2Fc^2^)/3'
_refine_ls_weighting_scheme calc
_refine_ls_wR_factor_gt 0.0714
_refine_ls_wR_factor_ref 0.0895
_reflns_Friedel_coverage 0.000
_reflns_number_gt 7263
_reflns_number_total 9971
_reflns_threshold_expression 'I > 2\s(I)'
_cod_data_source_file d2cc03780g2.cif
_cod_data_source_block chrysene185k_a
_cod_depositor_comments
;
The following automatic conversions were performed:

data item '_chemical_melting_point' value 'not measured' was changed
to '?' -- the value is undefined or not given.

Automatic conversion script
Id: cif_fix_values 7556 2019-12-06 15:28:31Z antanas 
;
_cod_original_cell_volume 3246.9(12)
_cod_original_sg_symbol_H-M 'P 21/c'
_cod_original_formula_sum 'C32 H20.50 Au2 Fe N9.50 S'
_cod_database_code 7130868
_shelx_shelxl_version_number 2018/3
_shelx_space_group_comment
;
The symmetry employed for this shelxl refinement is uniquely defined
by the following loop, which should always be used as a source of
symmetry information in preference to the above space-group names.
They are only intended as comments.
;

loop_
_space_group_symop_operation_xyz
'x, y, z'
'-x, y+1/2, -z+1/2'
'-x, -y, -z'
'x, -y-1/2, z-1/2'

loop_
_atom_site_label
_atom_site_type_symbol
_atom_site_fract_x
_atom_site_fract_y
_atom_site_fract_z
_atom_site_U_iso_or_equiv
_atom_site_adp_type
_atom_site_occupancy
_atom_site_site_symmetry_order
_atom_site_calc_flag
_atom_site_refinement_flags_posn
_atom_site_refinement_flags_adp
_atom_site_refinement_flags_occupancy
_atom_site_disorder_assembly
_atom_site_disorder_group
C23 C 0.6747(8) 0.4103(12) 0.4961(4) 0.090(5) Uani 0.5 1 d DG U P A -1
H23 H 0.625013 0.463617 0.496536 0.108 Uiso 0.5 1 calc R U P A -1
C24 C 0.7552(10) 0.4674(11) 0.4951(5) 0.112(9) Uiso 0.5 1 d DG U P A -1
H24 H 0.760616 0.559726 0.494783 0.135 Uiso 0.5 1 calc R U P A -1
C25 C 0.8279(7) 0.3894(16) 0.4944(4) 0.105(7) Uiso 0.5 1 d DG U P A -1
H25 H 0.882996 0.428408 0.493690 0.126 Uiso 0.5 1 calc R U P A -1
C26 C 0.8201(6) 0.2543(15) 0.4948(4) 0.100(6) Uani 0.5 1 d DG U P A -1
H26 H 0.869774 0.200981 0.494351 0.120 Uiso 0.5 1 calc R U P A -1
C27 C 0.7395(8) 0.1972(10) 0.4958(3) 0.083(5) Uani 0.5 1 d DG U P A -1
C40 C 0.6668(6) 0.2752(12) 0.4965(3) 0.063(4) Uani 0.5 1 d DG U P A -1
C28 C 0.7308(11) 0.0618(14) 0.4959(5) 0.093(6) Uani 0.5 1 d D U P A -1
H28 H 0.780092 0.007729 0.495179 0.111 Uiso 0.5 1 calc R U P A -1
C29 C 0.6502(10) 0.0062(15) 0.4969(4) 0.085(6) Uani 0.5 1 d D U P A -1
H29 H 0.645392 -0.086167 0.497030 0.102 Uiso 0.5 1 calc R U P A -1
C30 C 0.5758(6) 0.0810(11) 0.4977(3) 0.070(4) Uani 0.5 1 d DG U P A -1
C31 C 0.4956(8) 0.0227(8) 0.4989(3) 0.076(5) Uani 0.5 1 d DG U P A -1
C36 C 0.4224(6) 0.0996(11) 0.4992(3) 0.078(4) Uani 0.5 1 d DG U P A -1
C37 C 0.4292(6) 0.2348(10) 0.4982(4) 0.083(5) Uani 0.5 1 d DG U P A -1
H37 H 0.379140 0.287341 0.498351 0.099 Uiso 0.5 1 calc R U P A -1
C38 C 0.5094(8) 0.2931(8) 0.4969(4) 0.066(4) Uani 0.5 1 d DG U P A -1
H38 H 0.514046 0.385517 0.496270 0.079 Uiso 0.5 1 calc R U P A -1
C39 C 0.5826(6) 0.2162(12) 0.4967(3) 0.064(4) Uani 0.5 1 d DG U P A -1
C32 C 0.4878(10) -0.1133(12) 0.5002(4) 0.096(6) Uani 0.5 1 d D U P A -1
H32 H 0.537475 -0.166903 0.500536 0.115 Uiso 0.5 1 calc R U P A -1
C33 C 0.4072(12) -0.1691(15) 0.5009(4) 0.097(7) Uani 0.5 1 d D U P A -1
H33 H 0.401617 -0.261402 0.501098 0.117 Uiso 0.5 1 calc R U P A -1
C34 C 0.3347(11) -0.0919(17) 0.5013(3) 0.100(6) Uani 0.5 1 d D U P A -1
H34 H 0.279867 -0.131528 0.502073 0.120 Uiso 0.5 1 calc R U P A -1
C35 C 0.3414(9) 0.0434(17) 0.5007(3) 0.100(7) Uani 0.5 1 d D U P A -1
H35 H 0.291680 0.096494 0.501193 0.121 Uiso 0.5 1 calc R U P A -1
Au1 Au 1.10182(2) 0.24924(2) 0.90526(2) 0.03114(6) Uani 1 1 d . . . . .
Au2 Au 1.10103(2) -0.28996(2) 0.65215(2) 0.02914(6) Uani 1 1 d . . . . .
Fe1 Fe 1.10714(4) 0.21038(6) 0.65632(3) 0.01769(12) Uani 1 1 d . . . . .
S1 S 0.61242(12) -0.14482(16) 0.67703(10) 0.0486(4) Uani 1 1 d . . . . .
N1 N 1.0977(3) 0.2854(5) 1.0570(2) 0.0287(9) Uani 1 1 d . . . . .
N2 N 1.1071(3) -0.5939(4) 0.6558(2) 0.0274(9) Uani 1 1 d . . . . .
N3 N 1.1153(3) 0.2101(5) 0.7552(3) 0.0318(10) Uani 1 1 d . . . . .
N4 N 1.1078(3) 0.0152(5) 0.6534(2) 0.0270(9) Uani 1 1 d . . . . .
N5 N 0.9746(3) 0.2097(4) 0.6549(2) 0.0264(9) Uani 1 1 d . . . . .
N6 N 0.2402(3) 0.2080(4) 0.6621(2) 0.0270(9) Uani 1 1 d . . . . .
N7 N 0.6906(4) -0.0443(5) 0.6722(3) 0.0441(13) Uani 1 1 d . . . . .
N8 N 0.5316(3) -0.0467(5) 0.6751(3) 0.0407(12) Uani 1 1 d . . . . .
N9 N 0.5243(5) 0.1094(7) 0.8413(4) 0.076(2) Uani 1 1 d D . . . .
C1 C 1.0968(4) 0.2753(6) 1.0011(3) 0.0307(12) Uani 1 1 d . . . . .
C2 C 1.1046(4) -0.4827(6) 0.6546(3) 0.0300(11) Uani 1 1 d . . . . .
C3 C 1.1122(3) 0.2218(6) 0.8105(3) 0.0300(11) Uani 1 1 d . . . . .
C4 C 1.1052(4) -0.0956(5) 0.6515(3) 0.0257(10) Uani 1 1 d . . . . .
C5 C 0.9264(4) 0.1110(6) 0.6283(4) 0.0469(18) Uani 1 1 d . . . . .
H5 H 0.954097 0.043865 0.606610 0.056 Uiso 1 1 calc R U . . .
C6 C 0.8392(4) 0.1012(6) 0.6305(4) 0.052(2) Uani 1 1 d . . . . .
H6 H 0.808542 0.027644 0.611619 0.063 Uiso 1 1 calc R U . . .
C7 C 0.7956(3) 0.1988(5) 0.6605(3) 0.0311(12) Uani 1 1 d . . . . .
C8 C 0.8445(4) 0.3027(6) 0.6856(3) 0.0311(12) Uani 1 1 d . . . . .
H8 H 0.817654 0.373993 0.704751 0.037 Uiso 1 1 calc R U . . .
C9 C 0.9327(4) 0.3040(6) 0.6831(3) 0.0325(12) Uani 1 1 d . . . . .
H9 H 0.965117 0.375579 0.702427 0.039 Uiso 1 1 calc R U . . .
C10 C 0.6551(4) 0.0758(6) 0.6680(3) 0.0335(12) Uani 1 1 d . . . . .
C11 C 0.5638(4) 0.0746(6) 0.6701(3) 0.0318(12) Uani 1 1 d . . . . .
C12 C 0.5160(4) 0.1939(6) 0.6660(3) 0.0322(12) Uani 1 1 d . . . . .
C13 C 0.5620(4) 0.3058(6) 0.6613(3) 0.0353(13) Uani 1 1 d . . . . .
H13 H 0.532088 0.386700 0.658932 0.042 Uiso 1 1 calc R U . . .
C14 C 0.6525(4) 0.3066(6) 0.6598(3) 0.0354(13) Uani 1 1 d . . . . .
H14 H 0.680597 0.388169 0.656560 0.043 Uiso 1 1 calc R U . . .
C15 C 0.7011(3) 0.1952(6) 0.6627(3) 0.0320(12) Uani 1 1 d . . . . .
C16 C 0.3757(4) 0.1088(6) 0.6997(3) 0.0331(12) Uani 1 1 d . . . . .
H16 H 0.405831 0.041733 0.725021 0.040 Uiso 1 1 calc R U . . .
C17 C 0.2872(4) 0.1174(5) 0.6972(3) 0.0293(11) Uani 1 1 d . . . . .
H17 H 0.258204 0.056070 0.721612 0.035 Uiso 1 1 calc R U . . .
C18 C 0.2829(4) 0.2945(6) 0.6298(3) 0.0360(13) Uani 1 1 d . . . . .
H18 H 0.250833 0.360281 0.604901 0.043 Uiso 1 1 calc R U . . .
C19 C 0.3717(4) 0.2934(6) 0.6308(4) 0.0416(15) Uani 1 1 d . . . . .
H19 H 0.399137 0.358682 0.607650 0.050 Uiso 1 1 calc R U . . .
C20 C 0.4212(3) 0.1969(5) 0.6656(3) 0.0301(11) Uani 1 1 d . . . . .
C21 C 0.5860(5) 0.1663(8) 0.8401(4) 0.0565(19) Uani 1 1 d D . . . .
C22 C 0.6612(6) 0.2433(11) 0.8372(5) 0.079(3) Uani 1 1 d . . . . .
H22A H 0.666736 0.264920 0.791180 0.118 Uiso 1 1 calc R U . . .
H22B H 0.712111 0.194076 0.856057 0.118 Uiso 1 1 calc R U . . .
H22C H 0.656711 0.323847 0.862395 0.118 Uiso 1 1 calc R U . . .
N10 N 0.7531(12) 0.464(2) 0.5143(12) 0.095(6) Uiso 0.5 1 d D U P B 2
C42 C 0.9112(11) 0.4246(18) 0.5195(9) 0.066(4) Uiso 0.5 1 d . U P B 2
H42A H 0.934076 0.485378 0.488930 0.099 Uiso 0.5 1 calc R U P B 2
H42B H 0.928765 0.335442 0.509963 0.099 Uiso 0.5 1 calc R U P B 2
H42C H 0.933752 0.447430 0.564876 0.099 Uiso 0.5 1 calc R U P B 2
C41 C 0.8224(11) 0.4322(17) 0.5121(9) 0.056(4) Uiso 0.5 1 d D U P B 2

loop_
_atom_site_aniso_label
_atom_site_aniso_U_11
_atom_site_aniso_U_22
_atom_site_aniso_U_33
_atom_site_aniso_U_23
_atom_site_aniso_U_13
_atom_site_aniso_U_12
C23 0.101(11) 0.093(11) 0.074(10) 0.008(9) 0.003(9) -0.012(10)
C26 0.113(11) 0.141(12) 0.052(8) 0.039(9) 0.037(9) 0.055(10)
C27 0.089(10) 0.118(11) 0.045(7) 0.008(8) 0.016(8) 0.019(10)
C40 0.075(9) 0.084(9) 0.033(6) 0.001(6) 0.020(6) -0.006(8)
C28 0.110(12) 0.102(12) 0.067(10) -0.007(10) 0.014(10) 0.019(11)
C29 0.119(14) 0.080(12) 0.051(10) -0.014(9) -0.008(11) -0.016(10)
C30 0.098(10) 0.079(10) 0.030(6) -0.017(7) -0.008(7) -0.024(9)
C31 0.114(10) 0.081(12) 0.030(5) -0.020(7) -0.002(6) -0.039(9)
C36 0.096(10) 0.101(11) 0.036(7) -0.016(8) 0.004(7) -0.036(9)
C37 0.097(11) 0.110(12) 0.044(8) -0.017(8) 0.017(8) -0.006(10)
C38 0.077(10) 0.091(10) 0.033(7) -0.006(7) 0.019(7) -0.014(8)
C39 0.086(9) 0.081(10) 0.025(6) 0.010(6) 0.006(7) -0.017(8)
C32 0.133(13) 0.100(13) 0.048(9) -0.005(9) -0.012(10) -0.040(12)
C33 0.132(15) 0.101(14) 0.052(10) 0.008(10) -0.020(11) -0.050(11)
C34 0.123(14) 0.116(14) 0.056(10) 0.014(11) -0.013(11) -0.047(12)
C35 0.119(13) 0.127(14) 0.052(10) -0.032(10) -0.005(10) -0.024(12)
Au1 0.02922(11) 0.03284(12) 0.03079(11) 0.00204(8) 0.00128(8) 0.00086(8)
Au2 0.02480(10) 0.02702(11) 0.03540(11) 0.00087(9) 0.00282(8) -0.00317(8)
Fe1 0.0163(3) 0.0164(3) 0.0201(3) 0.0003(3) 0.0013(2) -0.0018(2)
S1 0.0460(9) 0.0278(8) 0.0707(12) 0.0081(8) 0.0016(8) -0.0001(7)
N1 0.026(2) 0.027(2) 0.034(3) 0.0011(19) 0.0046(18) 0.0010(18)
N2 0.023(2) 0.026(2) 0.033(2) 0.0009(19) 0.0016(17) -0.0010(17)
N3 0.023(2) 0.031(2) 0.042(3) -0.004(2) 0.0052(19) -0.0056(18)
N4 0.020(2) 0.036(3) 0.025(2) 0.0034(19) 0.0038(17) -0.0038(18)
N5 0.027(2) 0.022(2) 0.029(2) -0.0006(17) -0.0032(17) -0.0005(17)
N6 0.027(2) 0.024(2) 0.031(2) 0.0021(18) 0.0024(17) -0.0025(17)
N7 0.039(3) 0.030(3) 0.061(4) 0.006(2) -0.006(3) 0.002(2)
N8 0.040(3) 0.029(3) 0.052(3) 0.006(2) 0.000(2) -0.004(2)
N9 0.075(5) 0.049(4) 0.097(6) 0.003(4) -0.017(4) -0.014(4)
C1 0.027(3) 0.030(3) 0.034(3) 0.003(2) 0.000(2) 0.000(2)
C2 0.020(2) 0.031(3) 0.039(3) 0.000(2) 0.004(2) -0.004(2)
C3 0.024(2) 0.032(3) 0.034(3) 0.000(2) 0.003(2) -0.002(2)
C4 0.029(2) 0.024(3) 0.025(2) 0.002(2) 0.0058(19) -0.004(2)
C5 0.022(3) 0.036(3) 0.079(5) -0.022(3) -0.009(3) 0.004(2)
C6 0.027(3) 0.030(3) 0.095(6) -0.020(3) -0.012(3) 0.001(2)
C7 0.024(2) 0.025(3) 0.042(3) 0.000(2) -0.005(2) 0.001(2)
C8 0.029(3) 0.030(3) 0.035(3) -0.008(2) 0.007(2) -0.002(2)
C9 0.030(3) 0.030(3) 0.038(3) -0.008(2) 0.008(2) -0.007(2)
C10 0.030(3) 0.029(3) 0.039(3) 0.001(2) -0.005(2) 0.002(2)
C11 0.028(3) 0.031(3) 0.035(3) 0.003(2) -0.004(2) -0.004(2)
C12 0.026(3) 0.030(3) 0.039(3) 0.004(2) 0.000(2) 0.000(2)
C13 0.027(3) 0.027(3) 0.051(4) 0.000(3) 0.003(2) -0.002(2)
C14 0.026(3) 0.030(3) 0.050(4) 0.000(3) 0.003(2) -0.006(2)
C15 0.022(2) 0.030(3) 0.042(3) 0.001(2) -0.005(2) -0.001(2)
C16 0.031(3) 0.031(3) 0.034(3) 0.007(2) -0.007(2) -0.002(2)
C17 0.032(3) 0.025(3) 0.030(3) 0.007(2) 0.002(2) -0.004(2)
C18 0.031(3) 0.033(3) 0.044(3) 0.014(3) 0.004(2) 0.002(2)
C19 0.030(3) 0.033(3) 0.062(4) 0.017(3) 0.005(3) -0.003(2)
C20 0.026(3) 0.028(3) 0.035(3) 0.000(2) -0.001(2) -0.002(2)
C21 0.057(5) 0.052(5) 0.057(5) -0.012(4) -0.008(4) 0.006(4)
C22 0.054(5) 0.127(9) 0.057(5) -0.012(5) 0.011(4) -0.016(5)

loop_
_atom_type_symbol
_atom_type_description
_atom_type_scat_dispersion_real
_atom_type_scat_dispersion_imag
_atom_type_scat_source
C C 0.0033 0.0016 'International Tables Vol C Tables 4.2.6.8 and 6.1.1.4'
H H 0.0000 0.0000 'International Tables Vol C Tables 4.2.6.8 and 6.1.1.4'
N N 0.0061 0.0033 'International Tables Vol C Tables 4.2.6.8 and 6.1.1.4'
S S 0.1246 0.1234 'International Tables Vol C Tables 4.2.6.8 and 6.1.1.4'
Fe Fe 0.3463 0.8444 'International Tables Vol C Tables 4.2.6.8 and 6.1.1.4'
Au Au -2.0133 8.8022 'International Tables Vol C Tables 4.2.6.8 and 6.1.1.4'

loop_
_geom_angle_atom_site_label_1
_geom_angle_atom_site_label_2
_geom_angle_atom_site_label_3
_geom_angle
_geom_angle_site_symmetry_1
_geom_angle_site_symmetry_3
_geom_angle_publ_flag
C24 C23 C40 120.0 . . ?
C23 C24 C25 120.0 . . ?
C24 C25 C26 120.0 . . ?
C27 C26 C25 120.0 . . ?
C26 C27 C40 120.0 . . ?
C26 C27 C28 120.5(9) . . ?
C40 C27 C28 119.5(9) . . ?
C27 C40 C23 120.0 . . ?
C27 C40 C39 120.2(10) . . ?
C23 C40 C39 119.8(10) . . ?
C29 C28 C27 119.9(11) . . ?
C28 C29 C30 122.4(13) . . ?
C31 C30 C39 120.0 . . ?
C31 C30 C29 121.2(10) . . ?
C39 C30 C29 118.8(10) . . ?
C36 C31 C30 120.0 . . ?
C36 C31 C32 119.4(8) . . ?
C30 C31 C32 120.6(8) . . ?
C31 C36 C37 120.0 . . ?
C31 C36 C35 121.0(8) . . ?
C37 C36 C35 119.0(8) . . ?
C38 C37 C36 120.0 . . ?
C39 C38 C37 120.0 . . ?
C38 C39 C30 120.0 . . ?
C38 C39 C40 120.8(9) . . ?
C30 C39 C40 119.2(9) . . ?
C33 C32 C31 119.5(9) . . ?
C34 C33 C32 120.7(10) . . ?
C33 C34 C35 120.5(10) . . ?
C34 C35 C36 118.8(9) . . ?
C3 Au1 C1 177.5(2) . . ?
C3 Au1 Au2 79.73(16) . 2_756 ?
C1 Au1 Au2 102.63(16) . 2_756 ?
C2 Au2 C4 176.5(2) . . ?
C2 Au2 Au1 98.91(16) . 2_746 ?
C4 Au2 Au1 84.62(16) . 2_746 ?
N4 Fe1 N2 177.95(19) . 1_565 ?
N4 Fe1 N3 91.6(2) . . ?
N2 Fe1 N3 90.4(2) 1_565 . ?
N4 Fe1 N1 89.55(19) . 4_565 ?
N2 Fe1 N1 88.46(19) 1_565 4_565 ?
N3 Fe1 N1 178.7(2) . 4_565 ?
N4 Fe1 N5 90.30(18) . . ?
N2 Fe1 N5 90.22(18) 1_565 . ?
N3 Fe1 N5 87.49(18) . . ?
N1 Fe1 N5 91.95(18) 4_565 . ?
N4 Fe1 N6 88.91(18) . 1_655 ?
N2 Fe1 N6 90.66(18) 1_565 1_655 ?
N3 Fe1 N6 90.01(18) . 1_655 ?
N1 Fe1 N6 90.57(18) 4_565 1_655 ?
N5 Fe1 N6 177.36(18) . 1_655 ?
N7 S1 N8 101.4(3) . . ?
C1 N1 Fe1 174.8(5) . 4_566 ?
C2 N2 Fe1 177.9(5) . 1_545 ?
C3 N3 Fe1 171.4(5) . . ?
C4 N4 Fe1 177.7(5) . . ?
C9 N5 C5 116.2(5) . . ?
C9 N5 Fe1 122.2(4) . . ?
C5 N5 Fe1 121.5(4) . . ?
C18 N6 C17 117.0(5) . . ?
C18 N6 Fe1 121.5(4) . 1_455 ?
C17 N6 Fe1 121.5(4) . 1_455 ?
C10 N7 S1 106.2(4) . . ?
C11 N8 S1 106.2(4) . . ?
N1 C1 Au1 176.1(5) . . ?
N2 C2 Au2 179.5(6) . . ?
N3 C3 Au1 176.9(5) . . ?
N4 C4 Au2 177.7(5) . . ?
N5 C5 C6 123.7(6) . . ?
C5 C6 C7 120.1(6) . . ?
C8 C7 C6 116.2(5) . . ?
C8 C7 C15 121.2(5) . . ?
C6 C7 C15 122.5(5) . . ?
C7 C8 C9 120.3(5) . . ?
N5 C9 C8 123.3(5) . . ?
N7 C10 C15 125.4(5) . . ?
N7 C10 C11 113.2(5) . . ?
C15 C10 C11 121.4(5) . . ?
N8 C11 C12 126.5(5) . . ?
N8 C11 C10 113.1(5) . . ?
C12 C11 C10 120.4(5) . . ?
C13 C12 C11 116.6(5) . . ?
C13 C12 C20 121.2(5) . . ?
C11 C12 C20 122.2(5) . . ?
C12 C13 C14 122.8(6) . . ?
C15 C14 C13 122.9(5) . . ?
C14 C15 C10 115.8(5) . . ?
C14 C15 C7 121.8(5) . . ?
C10 C15 C7 122.4(5) . . ?
C17 C16 C20 120.7(5) . . ?
N6 C17 C16 123.1(5) . . ?
N6 C18 C19 123.2(5) . . ?
C18 C19 C20 120.3(6) . . ?
C16 C20 C19 115.6(5) . . ?
C16 C20 C12 123.7(5) . . ?
C19 C20 C12 120.7(5) . . ?
N9 C21 C22 177.2(10) . . ?
N10 C41 C42 164(2) . . ?

loop_
_geom_bond_atom_site_label_1
_geom_bond_atom_site_label_2
_geom_bond_distance
_geom_bond_site_symmetry_2
_geom_bond_publ_flag
C23 C24 1.3900 . ?
C23 C40 1.3900 . ?
C24 C25 1.3900 . ?
C25 C26 1.3900 . ?
C26 C27 1.3900 . ?
C27 C40 1.3900 . ?
C27 C28 1.394(11) . ?
C40 C39 1.448(10) . ?
C28 C29 1.384(13) . ?
C29 C30 1.394(13) . ?
C30 C31 1.3900 . ?
C30 C39 1.3900 . ?
C31 C36 1.3900 . ?
C31 C32 1.399(11) . ?
C36 C37 1.3900 . ?
C36 C35 1.393(11) . ?
C37 C38 1.3900 . ?
C38 C39 1.3900 . ?
C32 C33 1.385(12) . ?
C33 C34 1.382(12) . ?
C34 C35 1.390(12) . ?
Au1 C3 1.982(6) . ?
Au1 C1 1.988(6) . ?
Au1 Au2 3.2688(9) 2_756 ?
Au2 C2 1.976(6) . ?
Au2 C4 1.993(5) . ?
Fe1 N4 2.001(5) . ?
Fe1 N2 2.006(5) 1_565 ?
Fe1 N3 2.008(5) . ?
Fe1 N1 2.017(5) 4_565 ?
Fe1 N5 2.067(5) . ?
Fe1 N6 2.068(4) 1_655 ?
S1 N7 1.610(6) . ?
S1 N8 1.610(6) . ?
N1 C1 1.146(7) . ?
N2 C2 1.140(7) . ?
N3 C3 1.144(7) . ?
N4 C4 1.137(7) . ?
N5 C9 1.335(7) . ?
N5 C5 1.337(7) . ?
N6 C18 1.331(7) . ?
N6 C17 1.337(7) . ?
N7 C10 1.349(8) . ?
N8 C11 1.349(8) . ?
N9 C21 1.129(10) . ?
C5 C6 1.371(9) . ?
C6 C7 1.393(9) . ?
C7 C8 1.373(8) . ?
C7 C15 1.482(8) . ?
C8 C9 1.386(8) . ?
C10 C15 1.430(8) . ?
C10 C11 1.431(8) . ?
C11 C12 1.430(8) . ?
C12 C13 1.363(8) . ?
C12 C20 1.480(8) . ?
C13 C14 1.418(8) . ?
C14 C15 1.369(8) . ?
C16 C17 1.381(8) . ?
C16 C20 1.387(8) . ?
C18 C19 1.386(8) . ?
C19 C20 1.396(8) . ?
C21 C22 1.423(12) . ?
N10 C41 1.139(17) . ?
C42 C41 1.38(2) . ?
